data_1567200
loop_
_publ_author_name
'Kokunov, Yu. V.'

_publ_section_title
;
 Tin(II) Fluoride Compounds with Mixed Acidoligands: Synthesis and Crystal
 Structure of NH4[SnF2(NCS)]
;
_journal_issue 12
_journal_name_full 'Russian Journal of Coordination Chemistry'
_journal_page_first 857
_journal_page_last 860
_journal_paper_doi 10.1023/A:1026674808129
_journal_volume 26
_journal_year 2000
_chemical_formula_moiety 'C1 H4 N2 O1 S1 Sn'
_chemical_formula_sum 'C H4 N2 O S Sn'
_chemical_name_systematic
;
catena(Ammonium fluoro-(mu!2!-fluoro)-isothiocyanato-tin(II))
;
_space_group_crystal_system orthorhombic
_space_group_IT_number 61
_space_group_name_Hall '-P 2ac 2ab'
_space_group_name_H-M_alt 'P b c a'
_audit_creation_method 'manually at INEOS RAS'
_cell_angle_alpha 90
_cell_angle_beta 90
_cell_angle_gamma 90
_cell_formula_units_Z 8
_cell_length_a 5.817(2)
_cell_length_b 16.812(6)
_cell_length_c 11.892(7)
_cell_volume 1163.0(9)
_diffrn_ambient_temperature 295
_diffrn_radiation_probe x-ray
_diffrn_radiation_type MoK\a
_exptl_crystal_density_diffrn 2.659
_exptl_crystal_F_000 864
_refine_ls_R_factor_gt 0.021
_refine_ls_wR_factor_ref 0.022
_cod_data_source_file R13old.cif
_cod_data_source_block global
_cod_original_cell_volume 1162.9(7)
_cod_original_formula_sum 'C1 H4 N2 O1 S1 Sn'
_cod_database_code 1567200

loop_
_space_group_symop_operation_xyz
'x, y, z'
'-x+1/2, -y, z+1/2'
'-x, y+1/2, -z+1/2'
'x+1/2, -y+1/2, -z'
'-x, -y, -z'
'x-1/2, y, -z-1/2'
'x, -y-1/2, z-1/2'
'-x-1/2, y-1/2, z'

loop_
_atom_site_label
_atom_site_type_symbol
_atom_site_fract_x
_atom_site_fract_y
_atom_site_fract_z
_atom_site_U_iso_or_equiv
Sn1 Sn 0.00659(6) 0.42008(2) 0.11722(2) 0.02120(6)
F1 F -0.2198(5) 0.3743(2) 0.2337(2) 0.0283(7)
F2 F 0.0782(5) 0.3024(2) 0.0834(3) 0.0316(7)
N1 N -0.2997(9) 0.3918(3) -0.0055(4) 0.038(1)
C1 C -0.4421(8) 0.4032(3) -0.0710(4) 0.024(1)
S1 S -0.6441(2) 0.4170(1) -0.1637(1) 0.0307(3)
N2 N 0.0096(7) 0.2459(2) 0.3624(3) 0.0302(9)
H1 H -0.018 0.198 0.307 0.045
H2 H 0.024 0.224 0.439 0.045
H3 H 0.131 0.276 0.356 0.045
H4 H -0.154 0.257 0.344 0.045
